data_4020567
loop_
_publ_author_name
'Monika Mazik'
'Dieter Bl\"aser'
'Roland Boese'

_publ_section_title
;
 \a,\b-Unsaturated Ketoximes Carrying a Terminal Pyridine
 or Quinoline Subunit as Building Blocks for Supramolecular Syntheses
;
_journal_name_full 'Journal of Organic Chemistry'
_journal_page_first 9115
_journal_page_last 9122
_journal_paper_doi 10.1021/jo051115u
_journal_volume 70
_journal_year 2005
_chemical_formula_sum 'C15 H14 N2 O'
_chemical_formula_weight 238.28
_space_group_IT_number 33
_symmetry_cell_setting orthorhombic
_symmetry_space_group_name_Hall 'P 2c -2n'
_symmetry_space_group_name_H-M 'P n a 21'
_cell_angle_alpha 90.00
_cell_angle_beta 90.00
_cell_angle_gamma 90.00
_cell_formula_units_Z 8
_cell_length_a 19.1888(3)
_cell_length_b 10.3555(2)
_cell_length_c 13.06810(10)
_cell_measurement_temperature 293(2)
_cell_volume 2596.76(7)
_diffrn_ambient_temperature 293(2)
_exptl_crystal_density_diffrn 1.219
_cod_database_code 4020567

loop_
_symmetry_equiv_pos_as_xyz
'x, y, z'
'-x, -y, z+1/2'
'x+1/2, -y+1/2, z'
'-x+1/2, y+1/2, z+1/2'

loop_
_atom_site_label
_atom_site_type_symbol
_atom_site_fract_x
_atom_site_fract_y
_atom_site_fract_z
_atom_site_U_iso_or_equiv
_atom_site_adp_type
_atom_site_occupancy
_atom_site_symmetry_multiplicity
_atom_site_calc_flag
_atom_site_refinement_flags
_atom_site_disorder_assembly
_atom_site_disorder_group
C1 C -0.01923(9) -1.15759(16) -0.27893(15) 0.0428(4) Uani 1 1 d . . .
C2 C -0.07108(9) -1.05378(16) -0.25974(16) 0.0435(4) Uani 1 1 d . . .
C3 C -0.04863(9) -0.93212(16) -0.24773(17) 0.0490(5) Uani 1 1 d . . .
H3 H 0.0012 -0.9231 -0.2462 0.059 Uiso 1 1 d R . .
C4 C -0.08681(9) -0.80959(17) -0.23774(18) 0.0480(4) Uani 1 1 d . . .
C5 C -0.04765(9) -0.69715(17) -0.24751(19) 0.0515(5) Uani 1 1 d . . .
H5 H 0.0020 -0.7071 -0.2528 0.062 Uiso 1 1 d R . .
N6 N -0.07249(8) -0.57776(14) -0.25073(16) 0.0553(4) Uani 1 1 d . . .
C7 C -0.14063(11) -0.5631(2) -0.2420(2) 0.0665(6) Uani 1 1 d . . .
H7 H -0.1600 -0.4776 -0.2474 0.080 Uiso 1 1 d R . .
C8 C -0.18411(12) -0.6659(2) -0.2283(3) 0.0985(11) Uani 1 1 d . . .
H8 H -0.2333 -0.6523 -0.2199 0.118 Uiso 1 1 d R . .
C9 C -0.15753(11) -0.7894(2) -0.2241(3) 0.0879(10) Uani 1 1 d . . .
H9 H -0.1876 -0.8621 -0.2116 0.105 Uiso 1 1 d R . .
N10 N -0.04133(8) -1.27411(14) -0.26560(14) 0.0497(4) Uani 1 1 d . . .
O11 O 0.00835(7) -1.36703(12) -0.28645(13) 0.0603(4) Uani 1 1 d . . .
H11 H -0.0171 -1.4485 -0.2725 0.090 Uiso 1 1 d R . .
C12 C 0.05309(9) -1.12711(17) -0.31555(16) 0.0469(4) Uani 1 1 d . . .
C13 C 0.06285(12) -1.0678(2) -0.4095(2) 0.0675(6) Uani 1 1 d . . .
H13 H 0.0231 -1.0434 -0.4499 0.081 Uiso 1 1 d R . .
C14 C 0.13000(16) -1.0436(3) -0.4445(2) 0.0855(9) Uani 1 1 d . . .
H14 H 0.1359 -1.0033 -0.5101 0.103 Uiso 1 1 d R . .
C15 C 0.18669(13) -1.0769(3) -0.3890(3) 0.0808(8) Uani 1 1 d . . .
H15 H 0.2328 -1.0583 -0.4135 0.097 Uiso 1 1 d R . .
C16 C 0.17759(11) -1.1362(2) -0.2945(2) 0.0700(7) Uani 1 1 d . . .
H16 H 0.2173 -1.1603 -0.2540 0.084 Uiso 1 1 d R . .
C17 C 0.11129(10) -1.16141(19) -0.25893(19) 0.0551(5) Uani 1 1 d . . .
H17A H 0.1052 -1.2037 -0.1942 0.066 Uiso 1 1 d R . .
C18 C -0.14702(9) -1.09400(19) -0.2553(2) 0.0621(6) Uani 1 1 d . . .
H18A H -0.1739 -1.0414 -0.3013 0.093 Uiso 1 1 d R . .
H18B H -0.1512 -1.1833 -0.2747 0.093 Uiso 1 1 d R . .
H18C H -0.1641 -1.0828 -0.1869 0.093 Uiso 1 1 d R . .
C21 C 0.10376(8) -0.42341(18) -0.04278(15) 0.0435(4) Uani 1 1 d . . .
C22 C 0.03125(8) -0.38064(18) -0.01900(15) 0.0432(4) Uani 1 1 d . . .
C23 C -0.01973(8) -0.46908(19) -0.01873(16) 0.0458(4) Uani 1 1 d . . .
H23 H -0.0054 -0.5563 -0.0328 0.055 Uiso 1 1 d R . .
C24 C -0.09522(8) -0.45192(19) -0.00196(16) 0.0480(5) Uani 1 1 d . . .
C25 C -0.13374(10) -0.5538(2) 0.0383(2) 0.0612(6) Uani 1 1 d . . .
H25 H -0.1108 -0.6328 0.0576 0.073 Uiso 1 1 d R . .
C26 C -0.20550(11) -0.5415(3) 0.0480(2) 0.0769(7) Uani 1 1 d . . .
H26 H -0.2324 -0.6105 0.0774 0.092 Uiso 1 1 d R . .
C27 C -0.23679(10) -0.4293(2) 0.0185(2) 0.0742(7) Uani 1 1 d . . .
H27 H -0.2865 -0.4216 0.0245 0.089 Uiso 1 1 d R . .
N28 N -0.20171(8) -0.32962(19) -0.02166(18) 0.0680(6) Uani 1 1 d . . .
C29 C -0.13225(9) -0.3427(2) -0.03161(19) 0.0573(5) Uani 1 1 d . . .
H29 H -0.1068 -0.2719 -0.0612 0.069 Uiso 1 1 d R . .
N30 N 0.15163(7) -0.33787(17) -0.03348(15) 0.0520(4) Uani 1 1 d . . .
O31 O 0.21806(6) -0.38609(14) -0.05956(13) 0.0656(4) Uani 1 1 d . . .
H31 H 0.2421 -0.3155 -0.0487 0.098 Uiso 1 1 d R . .
C32 C 0.11713(7) -0.55786(18) -0.07966(17) 0.0461(5) Uani 1 1 d . . .
C33 C 0.11346(10) -0.6638(2) -0.0138(2) 0.0632(6) Uani 1 1 d . . .
H33 H 0.1042 -0.6512 0.0576 0.076 Uiso 1 1 d R . .
C34 C 0.12282(11) -0.7878(2) -0.0522(3) 0.0800(9) Uani 1 1 d . . .
H34 H 0.1207 -0.8607 -0.0069 0.096 Uiso 1 1 d R . .
C35 C 0.13639(12) -0.8066(3) -0.1550(3) 0.0875(10) Uani 1 1 d . . .
H35 H 0.1420 -0.8931 -0.1805 0.105 Uiso 1 1 d R . .
C36 C 0.14155(12) -0.7018(3) -0.2197(2) 0.0760(8) Uani 1 1 d . . .
H36 H 0.1513 -0.7156 -0.2909 0.091 Uiso 1 1 d R . .
C37 C 0.13185(10) -0.5780(2) -0.18269(19) 0.0593(6) Uani 1 1 d . . .
H37 H 0.1363 -0.5047 -0.2273 0.071 Uiso 1 1 d R . .
C38 C 0.02100(9) -0.2397(2) 0.00370(18) 0.0544(5) Uani 1 1 d . . .
H38A H -0.0163 -0.2297 0.0521 0.082 Uiso 1 1 d R . .
H38B H 0.0632 -0.2044 0.0318 0.082 Uiso 1 1 d R . .
H38C H 0.0094 -0.1948 -0.0583 0.082 Uiso 1 1 d R . .

loop_
_atom_site_aniso_label
_atom_site_aniso_U_11
_atom_site_aniso_U_22
_atom_site_aniso_U_33
_atom_site_aniso_U_23
_atom_site_aniso_U_13
_atom_site_aniso_U_12
C1 0.0448(8) 0.0326(9) 0.0511(12) 0.0020(8) -0.0039(7) -0.0013(7)
C2 0.0429(8) 0.0356(9) 0.0520(12) 0.0030(8) -0.0028(7) 0.0016(7)
C3 0.0395(8) 0.0362(9) 0.0712(14) -0.0011(10) 0.0050(8) -0.0025(7)
C4 0.0441(9) 0.0339(9) 0.0659(13) -0.0026(9) 0.0068(8) -0.0005(7)
C5 0.0417(8) 0.0351(9) 0.0776(14) -0.0069(10) 0.0004(9) -0.0008(7)
N6 0.0529(8) 0.0348(8) 0.0784(12) -0.0043(9) -0.0007(8) -0.0018(6)
C7 0.0545(11) 0.0428(11) 0.1022(19) -0.0122(12) -0.0006(12) 0.0072(9)
C8 0.0416(10) 0.0591(15) 0.195(4) -0.0203(19) 0.0218(15) 0.0054(10)
C9 0.0457(11) 0.0465(13) 0.171(3) -0.0118(16) 0.0261(14) -0.0077(9)
N10 0.0510(8) 0.0349(8) 0.0632(11) -0.0008(8) -0.0031(7) -0.0001(6)
O11 0.0548(7) 0.0339(7) 0.0922(12) -0.0019(7) 0.0085(7) 0.0003(6)
C12 0.0513(9) 0.0279(9) 0.0615(13) 0.0001(9) 0.0059(9) 0.0005(7)
C13 0.0655(13) 0.0592(14) 0.0779(17) 0.0177(12) 0.0115(11) 0.0054(10)
C14 0.0907(18) 0.0753(17) 0.090(2) 0.0202(15) 0.0359(16) 0.0032(14)
C15 0.0597(14) 0.0692(16) 0.114(2) 0.0022(16) 0.0327(14) -0.0056(12)
C16 0.0490(10) 0.0609(14) 0.100(2) -0.0063(13) 0.0043(11) -0.0022(10)
C17 0.0504(10) 0.0460(11) 0.0690(15) 0.0013(10) 0.0024(9) -0.0019(8)
C18 0.0421(9) 0.0429(11) 0.1014(17) 0.0001(12) -0.0088(10) -0.0022(8)
C21 0.0332(7) 0.0468(10) 0.0503(11) 0.0011(9) -0.0016(7) 0.0022(7)
C22 0.0346(7) 0.0487(11) 0.0461(11) 0.0000(9) -0.0005(7) 0.0046(7)
C23 0.0345(7) 0.0457(10) 0.0573(12) 0.0006(9) 0.0029(7) 0.0059(7)
C24 0.0336(7) 0.0543(11) 0.0561(12) 0.0013(9) 0.0020(7) 0.0040(7)
C25 0.0426(9) 0.0565(13) 0.0846(16) 0.0148(11) 0.0050(9) 0.0058(9)
C26 0.0435(10) 0.0746(16) 0.113(2) 0.0273(15) 0.0153(11) -0.0020(10)
C27 0.0330(8) 0.0843(17) 0.105(2) 0.0209(14) 0.0138(10) 0.0071(10)
N28 0.0362(7) 0.0701(12) 0.0976(16) 0.0125(11) 0.0038(8) 0.0144(7)
C29 0.0373(8) 0.0579(12) 0.0766(15) 0.0112(11) 0.0050(9) 0.0048(8)
N30 0.0333(6) 0.0533(9) 0.0693(11) 0.0004(8) -0.0022(7) -0.0005(6)
O31 0.0293(5) 0.0627(9) 0.1047(12) -0.0047(9) 0.0005(6) -0.0032(6)
C32 0.0261(7) 0.0465(11) 0.0657(13) -0.0015(10) -0.0010(7) -0.0001(6)
C33 0.0457(10) 0.0558(13) 0.0880(18) 0.0093(12) 0.0085(10) 0.0089(8)
C34 0.0515(11) 0.0458(12) 0.143(3) 0.0109(16) 0.0097(14) 0.0072(9)
C35 0.0431(11) 0.0619(17) 0.158(3) -0.035(2) 0.0026(15) 0.0080(10)
C36 0.0503(11) 0.085(2) 0.093(2) -0.0308(17) -0.0008(11) 0.0101(11)
C37 0.0414(9) 0.0665(14) 0.0701(16) -0.0091(11) 0.0012(9) 0.0040(9)
C38 0.0467(9) 0.0523(12) 0.0641(14) -0.0071(10) 0.0041(9) 0.0039(8)

loop_
_geom_bond_atom_site_label_1
_geom_bond_atom_site_label_2
_geom_bond_distance
_geom_bond_site_symmetry_2
_geom_bond_publ_flag
C1 N10 1.291(2) . ?
C1 C2 1.486(2) . ?
C1 C12 1.501(3) . ?
C2 C3 1.341(2) . ?
C2 C18 1.517(2) . ?
C3 C4 1.471(2) . ?
C4 C9 1.384(3) . ?
C4 C5 1.392(2) . ?
C5 N6 1.326(2) . ?
N6 C7 1.321(3) . ?
C7 C8 1.365(3) . ?
C8 C9 1.378(3) . ?
N10 O11 1.382(2) . ?
C12 C13 1.386(3) . ?
C12 C17 1.386(3) . ?
C13 C14 1.390(3) . ?
C14 C15 1.352(4) . ?
C15 C16 1.389(4) . ?
C16 C17 1.380(3) . ?
C21 N30 1.282(2) . ?
C21 C22 1.493(2) . ?
C21 C32 1.496(3) . ?
C22 C23 1.340(2) . ?
C22 C38 1.502(3) . ?
C23 C24 1.476(2) . ?
C24 C29 1.391(3) . ?
C24 C25 1.391(3) . ?
C25 C26 1.389(3) . ?
C26 C27 1.364(3) . ?
C27 N28 1.339(3) . ?
N28 C29 1.346(2) . ?
N30 O31 1.4110(19) . ?
C32 C37 1.391(3) . ?
C32 C33 1.396(3) . ?
C33 C34 1.390(3) . ?
C34 C35 1.382(5) . ?
C35 C36 1.379(4) . ?
C36 C37 1.383(3) . ?

loop_
_cod_related_entry_id
_cod_related_entry_database
_cod_related_entry_code
1 ChemSpider 9718000
